data_7115460
loop_
_publ_author_name
'Michal J. Bialek'
'Lechoslaw Latos-Grazynski'

_publ_section_title
;
 Merging of inner and outer ruthenium organometallic coordination motifs
 within an azuliporphyrin framework
;
_journal_name_full Chem.Commun.
_journal_page_first 9270
_journal_paper_doi 10.1039/C4cc04271A
_journal_volume 50
_journal_year 2014
_chemical_formula_sum 'C59 H31 N3 O9 Pd Ru4'
_chemical_formula_weight 1436.55
_chemical_name_systematic
; 
 ? 
;
_space_group_IT_number 2
_symmetry_cell_setting triclinic
_symmetry_space_group_name_Hall '-P 1'
_symmetry_space_group_name_H-M 'P -1'
_atom_sites_solution_hydrogens geom
_atom_sites_solution_primary direct
_atom_sites_solution_secondary difmap
_audit_creation_method SHELXL-97
_cell_angle_alpha 76.21(2)
_cell_angle_beta 79.06(3)
_cell_angle_gamma 73.79(2)
_cell_formula_units_Z 2
_cell_length_a 9.344(2)
_cell_length_b 12.595(3)
_cell_length_c 22.998(4)
_cell_measurement_reflns_used 7715
_cell_measurement_temperature 100(2)
_cell_measurement_theta_max 28.84
_cell_measurement_theta_min 2.70
_cell_volume 2501.9(10)
_computing_cell_refinement
;
CrysAlisPro, Agilent Technologies,
Version 1.171.36.28 (release 01-02-2013 CrysAlis171 .NET)
(compiled Feb  1 2013,16:14:44)
;
_computing_data_collection
;
CrysAlisPro, Agilent Technologies,
Version 1.171.36.28 (release 01-02-2013 CrysAlis171 .NET)
(compiled Feb  1 2013,16:14:44)
;
_computing_data_reduction
;
CrysAlisPro, Agilent Technologies,
Version 1.171.36.28 (release 01-02-2013 CrysAlis171 .NET)
(compiled Feb  1 2013,16:14:44)
;
_computing_structure_refinement 'SHELXL-97 (Sheldrick, 1997)'
_computing_structure_solution 'SHELXS-97 (Sheldrick, 1990)'
_diffrn_ambient_temperature 100(2)
_diffrn_detector_area_resol_mean 10.35
_diffrn_measured_fraction_theta_full 0.998
_diffrn_measured_fraction_theta_max 0.998
_diffrn_measurement_device_type 'Xcalibur, Ruby'
_diffrn_measurement_method '\w scans'
_diffrn_radiation_monochromator graphite
_diffrn_radiation_source 'Enhance (Mo) X-ray Source'
_diffrn_radiation_type MoK\a
_diffrn_radiation_wavelength 0.71073
_diffrn_reflns_av_R_equivalents 0.0500
_diffrn_reflns_av_sigmaI/netI 0.0638
_diffrn_reflns_limit_h_max 11
_diffrn_reflns_limit_h_min -11
_diffrn_reflns_limit_k_max 15
_diffrn_reflns_limit_k_min -15
_diffrn_reflns_limit_l_max 28
_diffrn_reflns_limit_l_min -28
_diffrn_reflns_number 26833
_diffrn_reflns_theta_full 26.00
_diffrn_reflns_theta_max 26.00
_diffrn_reflns_theta_min 2.70
_exptl_absorpt_coefficient_mu 1.596
_exptl_absorpt_correction_T_max 0.840
_exptl_absorpt_correction_T_min 0.503
_exptl_absorpt_correction_type analytical
_exptl_absorpt_process_details
;
CrysAlisPro, Agilent Technologies,
Version 1.171.36.28 (release 01-02-2013 CrysAlis171 .NET)
(compiled Feb  1 2013,16:14:44)
Analytical numeric absorption correction using a multifaceted crystal
            model based on expressions derived by R.C. Clark & J.S. Reid.
(Clark, R. C. & Reid, J. S. (1995). Acta Cryst. A51, 887-897)
;
_exptl_crystal_colour 'dark brown'
_exptl_crystal_density_diffrn 1.907
_exptl_crystal_density_method 'not measured'
_exptl_crystal_description block
_exptl_crystal_F_000 1400
_exptl_crystal_size_max 0.69
_exptl_crystal_size_mid 0.20
_exptl_crystal_size_min 0.15
_refine_diff_density_max 2.218
_refine_diff_density_min -1.093
_refine_diff_density_rms 0.180
_refine_ls_extinction_method none
_refine_ls_goodness_of_fit_ref 1.128
_refine_ls_hydrogen_treatment constr
_refine_ls_matrix_type full
_refine_ls_number_parameters 685
_refine_ls_number_reflns 9836
_refine_ls_number_restraints 0
_refine_ls_restrained_S_all 1.128
_refine_ls_R_factor_all 0.0753
_refine_ls_R_factor_gt 0.0590
_refine_ls_shift/su_max 0.001
_refine_ls_shift/su_mean 0.000
_refine_ls_structure_factor_coef Fsqd
_refine_ls_weighting_details 'calc w=1/[\s^2^(Fo^2^)+(0.0306P)^2^+31.0897P] where P=(Fo^2^+2Fc^2^)/3'
_refine_ls_weighting_scheme calc
_refine_ls_wR_factor_gt 0.1319
_refine_ls_wR_factor_ref 0.1397
_reflns_number_gt 8050
_reflns_number_total 9836
_reflns_threshold_expression >2sigma(I)
_cod_data_source_file c4cc04271a2.cif
_cod_data_source_block 5
_cod_database_code 7115460

loop_
_symmetry_equiv_pos_as_xyz
'x, y, z'
'-x, -y, -z'

loop_
_atom_site_label
_atom_site_type_symbol
_atom_site_fract_x
_atom_site_fract_y
_atom_site_fract_z
_atom_site_U_iso_or_equiv
_atom_site_adp_type
_atom_site_occupancy
_atom_site_symmetry_multiplicity
_atom_site_calc_flag
_atom_site_refinement_flags
Pd1 Pd 0.28109(6) 0.40628(5) 0.68414(3) 0.01707(15) Uani 1 1 d .
Ru1 Ru -0.03301(7) 0.46554(5) 0.78545(3) 0.01608(15) Uani 1 1 d .
Ru2 Ru -0.24572(7) 0.63333(5) 0.84371(3) 0.01986(16) Uani 1 1 d .
Ru3 Ru -0.18997(7) 0.39980(6) 0.90231(3) 0.01881(16) Uani 1 1 d .
Ru4 Ru -0.35154(7) 0.48268(6) 0.80929(3) 0.02152(16) Uani 1 1 d .
N22 N 0.3499(7) 0.2444(5) 0.7262(3) 0.0168(14) Uani 1 1 d .
N23 N 0.3340(7) 0.3572(6) 0.6025(3) 0.0201(14) Uani 1 1 d .
N24 N 0.2163(7) 0.5683(5) 0.6413(3) 0.0196(14) Uani 1 1 d .
C1 C 0.1409(8) 0.5666(6) 0.7731(4) 0.0161(16) Uani 1 1 d .
C2 C 0.0616(8) 0.5631(7) 0.8345(4) 0.0187(17) Uani 1 1 d .
C2A C -0.0264(9) 0.6618(7) 0.8598(4) 0.0195(17) Uani 1 1 d .
H2A H -0.0034 0.7361 0.8402 0.023 Uiso 1 1 calc R
C2B C -0.1294(9) 0.6584(7) 0.9124(4) 0.0223(18) Uani 1 1 d .
H2B H -0.1705 0.7295 0.9286 0.027 Uiso 1 1 calc R
C2C C -0.1802(9) 0.5599(7) 0.9455(4) 0.0231(18) Uani 1 1 d .
H2C H -0.2678 0.5790 0.9734 0.028 Uiso 1 1 d R
C3 C 0.0920(9) 0.4456(7) 0.8647(4) 0.0218(18) Uani 1 1 d .
C3A C 0.0373(9) 0.3966(7) 0.9267(4) 0.0194(17) Uani 1 1 d .
H3A H 0.0986 0.3217 0.9453 0.023 Uiso 1 1 calc R
C3B C -0.0824(8) 0.4507(7) 0.9645(4) 0.0204(17) Uani 1 1 d .
H3B H -0.0956 0.4143 1.0081 0.025 Uiso 1 1 calc R
C4 C 0.1928(8) 0.3799(6) 0.8211(4) 0.0176(16) Uani 1 1 d .
C5 C 0.2671(8) 0.2605(7) 0.8330(4) 0.0203(17) Uani 1 1 d .
C5A C 0.2799(9) 0.1964(7) 0.8965(4) 0.0208(17) Uani 1 1 d .
C5B C 0.3690(9) 0.2194(7) 0.9315(4) 0.0243(18) Uani 1 1 d .
H5B H 0.4201 0.2776 0.9153 0.029 Uiso 1 1 calc R
C5C C 0.3847(10) 0.1593(7) 0.9893(4) 0.031(2) Uani 1 1 d .
H5C H 0.4474 0.1753 1.0124 0.037 Uiso 1 1 calc R
C5D C 0.3086(10) 0.0752(8) 1.0137(4) 0.034(2) Uani 1 1 d .
H5D H 0.3174 0.0346 1.0539 0.040 Uiso 1 1 calc R
C5E C 0.2197(11) 0.0508(7) 0.9791(4) 0.034(2) Uani 1 1 d .
H5E H 0.1671 -0.0064 0.9959 0.041 Uiso 1 1 calc R
C5F C 0.2071(10) 0.1090(7) 0.9207(4) 0.0258(19) Uani 1 1 d .
H5F H 0.1491 0.0898 0.8968 0.031 Uiso 1 1 calc R
C6 C 0.3407(8) 0.2037(6) 0.7881(4) 0.0167(16) Uani 1 1 d .
C7 C 0.4287(9) 0.0866(6) 0.7977(4) 0.0222(18) Uani 1 1 d .
H7 H 0.4447 0.0384 0.8357 0.027 Uiso 1 1 calc R
C8 C 0.4824(9) 0.0593(7) 0.7440(4) 0.0220(18) Uani 1 1 d .
H8 H 0.5434 -0.0118 0.7368 0.026 Uiso 1 1 calc R
C9 C 0.4309(9) 0.1579(7) 0.6983(4) 0.0226(18) Uani 1 1 d .
C10 C 0.4578(9) 0.1593(7) 0.6368(4) 0.0214(17) Uani 1 1 d .
C10A C 0.5490(10) 0.0532(7) 0.6160(4) 0.028(2) Uani 1 1 d .
C10B C 0.4885(12) -0.0376(8) 0.6202(4) 0.036(2) Uani 1 1 d .
H10B H 0.3865 -0.0335 0.6370 0.043 Uiso 1 1 calc R
C10C C 0.5739(14) -0.1335(8) 0.6004(5) 0.044(3) Uani 1 1 d .
H10C H 0.5306 -0.1944 0.6026 0.052 Uiso 1 1 calc R
C10D C 0.7235(14) -0.1408(9) 0.5773(5) 0.048(3) Uani 1 1 d .
H10D H 0.7828 -0.2076 0.5643 0.058 Uiso 1 1 calc R
C10E C 0.7867(13) -0.0543(9) 0.5729(5) 0.046(3) Uani 1 1 d .
H10E H 0.8896 -0.0608 0.5569 0.056 Uiso 1 1 calc R
C10F C 0.7000(11) 0.0455(9) 0.5921(5) 0.039(2) Uani 1 1 d .
H10F H 0.7437 0.1067 0.5888 0.047 Uiso 1 1 calc R
C11 C 0.4044(9) 0.2498(7) 0.5929(4) 0.0242(18) Uani 1 1 d .
C12 C 0.4116(10) 0.2482(8) 0.5297(4) 0.028(2) Uani 1 1 d .
H12 H 0.4561 0.1847 0.5112 0.034 Uiso 1 1 calc R
C13 C 0.3453(9) 0.3510(8) 0.5017(4) 0.0256(19) Uani 1 1 d .
H13 H 0.3304 0.3739 0.4604 0.031 Uiso 1 1 calc R
C14 C 0.3000(9) 0.4212(8) 0.5474(4) 0.0259(19) Uani 1 1 d .
C15 C 0.2447(8) 0.5379(7) 0.5364(4) 0.0212(18) Uani 1 1 d .
C15A C 0.2094(10) 0.5984(7) 0.4755(4) 0.0267(19) Uani 1 1 d .
C15B C 0.3182(9) 0.6031(7) 0.4257(4) 0.0268(19) Uani 1 1 d .
H15B H 0.4193 0.5636 0.4304 0.032 Uiso 1 1 calc R
C15C C 0.2846(13) 0.6634(9) 0.3694(4) 0.042(3) Uani 1 1 d .
H15C H 0.3615 0.6641 0.3358 0.050 Uiso 1 1 calc R
C15D C 0.1382(13) 0.7228(8) 0.3623(4) 0.042(3) Uani 1 1 d .
H15D H 0.1148 0.7680 0.3243 0.050 Uiso 1 1 calc R
C15E C 0.0272(13) 0.7159(9) 0.4104(5) 0.049(3) Uani 1 1 d .
H15E H -0.0742 0.7531 0.4049 0.059 Uiso 1 1 calc R
C15F C 0.0609(11) 0.6556(8) 0.4667(4) 0.036(2) Uani 1 1 d .
H15F H -0.0172 0.6528 0.4997 0.043 Uiso 1 1 calc R
C16 C 0.2205(8) 0.6029(7) 0.5809(4) 0.0220(18) Uani 1 1 d .
C17 C 0.2011(9) 0.7254(7) 0.5660(4) 0.0265(19) Uani 1 1 d .
H17 H 0.1999 0.7712 0.5267 0.032 Uiso 1 1 calc R
C18 C 0.1852(9) 0.7612(7) 0.6177(4) 0.0259(19) Uani 1 1 d .
H18 H 0.1753 0.8365 0.6215 0.031 Uiso 1 1 calc R
C19 C 0.1857(8) 0.6646(7) 0.6669(4) 0.0205(18) Uani 1 1 d .
C20 C 0.1498(8) 0.6677(7) 0.7263(4) 0.0196(17) Uani 1 1 d .
C20A C 0.1288(9) 0.7776(7) 0.7447(4) 0.0235(18) Uani 1 1 d .
C20B C 0.2269(10) 0.7881(7) 0.7797(4) 0.028(2) Uani 1 1 d .
H20B H 0.3086 0.7262 0.7908 0.033 Uiso 1 1 calc R
C20C C 0.2070(14) 0.8888(8) 0.7988(5) 0.050(3) Uani 1 1 d .
H20C H 0.2752 0.8957 0.8227 0.060 Uiso 1 1 calc R
C20D C 0.0886(17) 0.9782(9) 0.7830(6) 0.069(4) Uani 1 1 d .
H20D H 0.0744 1.0465 0.7965 0.083 Uiso 1 1 calc R
C20E C -0.0101(15) 0.9695(8) 0.7476(6) 0.056(3) Uani 1 1 d .
H20E H -0.0918 1.0316 0.7367 0.067 Uiso 1 1 calc R
C20F C 0.0110(10) 0.8687(7) 0.7278(4) 0.031(2) Uani 1 1 d .
H20F H -0.0553 0.8627 0.7028 0.037 Uiso 1 1 calc R
C21 C 0.2159(8) 0.4532(7) 0.7635(3) 0.0182(16) Uani 1 1 d .
C22 C -0.1051(9) 0.5320(7) 0.7093(4) 0.0217(18) Uani 1 1 d .
O22 O -0.1317(6) 0.5719(5) 0.6622(3) 0.0282(14) Uani 1 1 d .
C23 C -0.2763(9) 0.7285(7) 0.7694(4) 0.0245(19) Uani 1 1 d .
O23 O -0.2984(7) 0.7893(5) 0.7246(3) 0.0340(15) Uani 1 1 d .
C24 C -0.4232(11) 0.7255(8) 0.8730(4) 0.030(2) Uani 1 1 d .
O24 O -0.5333(7) 0.7865(6) 0.8887(3) 0.0401(17) Uani 1 1 d .
C25 C -0.3587(9) 0.3859(8) 0.9581(4) 0.0271(19) Uani 1 1 d .
O25 O -0.4582(7) 0.3738(5) 0.9937(3) 0.0360(16) Uani 1 1 d .
C26 C -0.1638(9) 0.2463(7) 0.9047(4) 0.0237(18) Uani 1 1 d .
O26 O -0.1542(7) 0.1541(5) 0.9063(3) 0.0361(16) Uani 1 1 d .
C27 C -0.0587(9) 0.3273(7) 0.7783(4) 0.0230(18) Uani 1 1 d .
O27 O -0.0511(7) 0.2390(5) 0.7721(3) 0.0299(14) Uani 1 1 d .
C28 C -0.4311(9) 0.5655(8) 0.7363(4) 0.027(2) Uani 1 1 d .
O28 O -0.4793(7) 0.6112(6) 0.6929(3) 0.0365(16) Uani 1 1 d .
C29 C -0.5293(9) 0.5199(7) 0.8604(4) 0.0258(19) Uani 1 1 d .
O29 O -0.6416(6) 0.5399(5) 0.8918(3) 0.0317(15) Uani 1 1 d .
C30 C -0.3720(9) 0.3417(8) 0.7997(4) 0.028(2) Uani 1 1 d .
O30 O -0.3804(7) 0.2563(6) 0.7947(3) 0.0402(17) Uani 1 1 d .

loop_
_atom_site_aniso_label
_atom_site_aniso_U_11
_atom_site_aniso_U_22
_atom_site_aniso_U_33
_atom_site_aniso_U_23
_atom_site_aniso_U_13
_atom_site_aniso_U_12
Pd1 0.0130(3) 0.0154(3) 0.0232(3) -0.0035(2) 0.0007(2) -0.0065(2)
Ru1 0.0118(3) 0.0146(3) 0.0232(3) -0.0042(2) 0.0004(2) -0.0067(2)
Ru2 0.0142(3) 0.0184(3) 0.0273(4) -0.0072(3) -0.0013(3) -0.0032(3)
Ru3 0.0139(3) 0.0202(3) 0.0236(4) -0.0050(3) 0.0024(3) -0.0090(3)
Ru4 0.0124(3) 0.0269(4) 0.0279(4) -0.0073(3) -0.0005(3) -0.0090(3)
N22 0.013(3) 0.016(3) 0.022(4) -0.007(3) 0.002(3) -0.005(3)
N23 0.020(4) 0.020(4) 0.020(4) -0.006(3) 0.001(3) -0.004(3)
N24 0.014(3) 0.018(4) 0.028(4) -0.005(3) 0.001(3) -0.007(3)
C1 0.007(3) 0.015(4) 0.028(4) -0.006(3) -0.002(3) -0.004(3)
C2 0.010(4) 0.025(4) 0.025(4) -0.007(3) -0.005(3) -0.007(3)
C2A 0.016(4) 0.014(4) 0.029(5) -0.008(3) -0.003(3) -0.003(3)
C2B 0.021(4) 0.019(4) 0.030(5) -0.012(3) -0.007(3) -0.002(3)
C2C 0.019(4) 0.020(4) 0.031(5) -0.012(4) 0.002(3) -0.004(3)
C3 0.015(4) 0.027(5) 0.028(5) -0.007(4) -0.001(3) -0.014(4)
C3A 0.014(4) 0.020(4) 0.028(4) -0.006(3) -0.003(3) -0.008(3)
C3B 0.010(4) 0.030(5) 0.026(4) -0.010(4) -0.001(3) -0.010(3)
C4 0.012(4) 0.019(4) 0.027(4) -0.009(3) 0.000(3) -0.009(3)
C5 0.012(4) 0.023(4) 0.028(5) -0.004(3) 0.001(3) -0.012(3)
C5A 0.018(4) 0.014(4) 0.027(4) -0.002(3) 0.002(3) -0.003(3)
C5B 0.023(4) 0.020(4) 0.028(5) -0.008(4) 0.001(4) -0.004(4)
C5C 0.028(5) 0.027(5) 0.030(5) -0.009(4) -0.003(4) 0.010(4)
C5D 0.031(5) 0.029(5) 0.027(5) -0.001(4) 0.001(4) 0.008(4)
C5E 0.042(6) 0.016(4) 0.037(5) 0.000(4) 0.009(4) -0.008(4)
C5F 0.024(5) 0.014(4) 0.037(5) -0.006(4) -0.001(4) -0.004(3)
C6 0.012(4) 0.012(4) 0.028(4) -0.005(3) 0.003(3) -0.007(3)
C7 0.021(4) 0.011(4) 0.033(5) 0.002(3) -0.004(4) -0.006(3)
C8 0.018(4) 0.018(4) 0.029(5) -0.006(3) 0.002(3) -0.006(3)
C9 0.016(4) 0.020(4) 0.032(5) -0.004(3) -0.001(3) -0.005(3)
C10 0.019(4) 0.017(4) 0.032(5) -0.008(3) -0.003(3) -0.006(3)
C10A 0.033(5) 0.020(5) 0.028(5) -0.010(4) -0.002(4) 0.000(4)
C10B 0.049(6) 0.031(5) 0.030(5) -0.010(4) -0.010(4) -0.007(5)
C10C 0.069(8) 0.027(5) 0.037(6) -0.012(4) -0.014(5) -0.006(5)
C10D 0.063(8) 0.037(6) 0.037(6) -0.023(5) -0.012(5) 0.017(6)
C10E 0.038(6) 0.046(7) 0.047(7) -0.022(5) -0.002(5) 0.010(5)
C10F 0.034(6) 0.036(6) 0.042(6) -0.016(5) -0.005(4) 0.005(4)
C11 0.015(4) 0.021(4) 0.036(5) -0.009(4) -0.001(3) -0.002(3)
C12 0.029(5) 0.031(5) 0.025(5) -0.006(4) -0.003(4) -0.007(4)
C13 0.012(4) 0.042(5) 0.022(4) -0.008(4) -0.001(3) -0.004(4)
C14 0.015(4) 0.036(5) 0.027(5) -0.005(4) 0.004(3) -0.013(4)
C15 0.006(4) 0.025(4) 0.032(5) 0.000(4) -0.002(3) -0.008(3)
C15A 0.029(5) 0.029(5) 0.023(5) -0.004(4) 0.003(4) -0.014(4)
C15B 0.013(4) 0.032(5) 0.032(5) -0.005(4) -0.002(3) -0.002(4)
C15C 0.054(7) 0.049(7) 0.028(5) -0.004(5) 0.005(5) -0.033(6)
C15D 0.068(8) 0.035(6) 0.029(5) 0.006(4) -0.022(5) -0.022(5)
C15E 0.044(7) 0.044(7) 0.060(8) 0.001(5) -0.025(6) -0.010(5)
C15F 0.028(5) 0.041(6) 0.037(6) -0.002(4) -0.007(4) -0.009(4)
C16 0.008(4) 0.020(4) 0.035(5) -0.003(4) 0.000(3) -0.004(3)
C17 0.017(4) 0.028(5) 0.032(5) -0.003(4) 0.002(4) -0.007(4)
C18 0.020(4) 0.023(5) 0.035(5) 0.000(4) -0.002(4) -0.012(4)
C19 0.005(4) 0.016(4) 0.039(5) -0.004(3) 0.000(3) -0.003(3)
C20 0.006(4) 0.023(4) 0.032(5) -0.004(3) -0.001(3) -0.008(3)
C20A 0.025(5) 0.019(4) 0.029(5) -0.007(3) 0.001(4) -0.011(4)
C20B 0.030(5) 0.018(4) 0.039(5) -0.005(4) -0.006(4) -0.012(4)
C20C 0.081(9) 0.019(5) 0.064(8) -0.003(5) -0.043(7) -0.017(5)
C20D 0.111(12) 0.017(5) 0.099(11) -0.015(6) -0.066(9) -0.008(6)
C20E 0.080(9) 0.018(5) 0.071(8) -0.014(5) -0.041(7) 0.012(5)
C20F 0.031(5) 0.019(5) 0.047(6) -0.008(4) -0.012(4) -0.006(4)
C21 0.014(4) 0.023(4) 0.020(4) -0.006(3) 0.003(3) -0.010(3)
C22 0.020(4) 0.025(5) 0.025(5) -0.004(4) -0.003(3) -0.015(4)
O22 0.019(3) 0.031(3) 0.036(4) -0.002(3) -0.005(3) -0.009(3)
C23 0.014(4) 0.025(5) 0.036(5) -0.012(4) -0.003(4) -0.004(3)
O23 0.038(4) 0.029(4) 0.033(4) -0.005(3) -0.010(3) -0.002(3)
C24 0.035(5) 0.036(5) 0.023(5) -0.009(4) -0.002(4) -0.016(4)
O24 0.022(4) 0.045(4) 0.044(4) -0.015(3) -0.005(3) 0.011(3)
C25 0.019(4) 0.033(5) 0.033(5) -0.005(4) -0.002(4) -0.014(4)
O25 0.027(4) 0.038(4) 0.042(4) -0.009(3) 0.012(3) -0.016(3)
C26 0.019(4) 0.030(5) 0.021(4) -0.003(4) 0.003(3) -0.009(4)
O26 0.039(4) 0.022(4) 0.050(4) -0.007(3) 0.000(3) -0.014(3)
C27 0.020(4) 0.025(5) 0.027(5) -0.002(4) -0.003(3) -0.013(4)
O27 0.030(3) 0.016(3) 0.048(4) -0.008(3) -0.007(3) -0.009(3)
C28 0.017(4) 0.039(5) 0.029(5) -0.004(4) -0.004(4) -0.018(4)
O28 0.022(3) 0.050(4) 0.040(4) -0.006(3) -0.004(3) -0.015(3)
C29 0.016(4) 0.030(5) 0.036(5) -0.007(4) -0.005(4) -0.012(4)
O29 0.016(3) 0.036(4) 0.041(4) -0.007(3) -0.001(3) -0.007(3)
C30 0.015(4) 0.040(6) 0.033(5) -0.011(4) 0.002(4) -0.013(4)
O30 0.031(4) 0.036(4) 0.063(5) -0.022(3) 0.000(3) -0.016(3)

loop_
_atom_type_symbol
_atom_type_description
_atom_type_scat_dispersion_real
_atom_type_scat_dispersion_imag
_atom_type_scat_source
C C 0.0033 0.0016 'International Tables Vol C Tables 4.2.6.8 and 6.1.1.4'
H H 0.0000 0.0000 'International Tables Vol C Tables 4.2.6.8 and 6.1.1.4'
N N 0.0061 0.0033 'International Tables Vol C Tables 4.2.6.8 and 6.1.1.4'
O O 0.0106 0.0060 'International Tables Vol C Tables 4.2.6.8 and 6.1.1.4'
Pd Pd -0.9988 1.0072 'International Tables Vol C Tables 4.2.6.8 and 6.1.1.4'
Ru Ru -1.2594 0.8363 'International Tables Vol C Tables 4.2.6.8 and 6.1.1.4'

loop_
_geom_angle_atom_site_label_1
_geom_angle_atom_site_label_2
_geom_angle_atom_site_label_3
_geom_angle
C21 Pd1 N22 90.3(3)
C21 Pd1 N24 90.2(3)
N22 Pd1 N24 178.9(3)
C21 Pd1 N23 176.2(3)
N22 Pd1 N23 90.0(3)
N24 Pd1 N23 89.6(3)
C27 Ru1 C22 89.1(4)
C27 Ru1 C21 106.0(3)
C22 Ru1 C21 103.2(3)
C27 Ru1 C1 143.3(3)
C22 Ru1 C1 96.4(3)
C21 Ru1 C1 37.5(3)
C27 Ru1 C3 111.5(3)
C22 Ru1 C3 157.6(3)
C21 Ru1 C3 63.6(3)
C1 Ru1 C3 61.9(3)
C27 Ru1 C2 148.6(3)
C22 Ru1 C2 121.7(3)
C21 Ru1 C2 63.7(3)
C1 Ru1 C2 37.5(3)
C3 Ru1 C2 37.1(3)
C27 Ru1 C4 91.6(3)
C22 Ru1 C4 138.0(3)
C21 Ru1 C4 36.9(3)
C1 Ru1 C4 60.7(3)
C3 Ru1 C4 37.7(3)
C2 Ru1 C4 61.9(3)
C27 Ru1 Ru3 79.7(3)
C22 Ru1 Ru3 130.8(2)
C21 Ru1 Ru3 126.0(2)
C1 Ru1 Ru3 120.7(2)
C3 Ru1 Ru3 64.59(19)
C2 Ru1 Ru3 83.7(2)
C4 Ru1 Ru3 90.4(2)
C27 Ru1 Ru2 127.1(3)
C22 Ru1 Ru2 92.4(3)
C21 Ru1 Ru2 124.9(2)
C1 Ru1 Ru2 88.98(19)
C3 Ru1 Ru2 82.4(2)
C2 Ru1 Ru2 63.2(2)
C4 Ru1 Ru2 119.55(19)
Ru3 Ru1 Ru2 60.27(3)
C27 Ru1 Ru4 73.7(3)
C22 Ru1 Ru4 75.0(2)
C21 Ru1 Ru4 178.1(2)
C1 Ru1 Ru4 142.71(19)
C3 Ru1 Ru4 118.3(2)
C2 Ru1 Ru4 117.6(2)
C4 Ru1 Ru4 144.70(19)
Ru3 Ru1 Ru4 55.87(3)
Ru2 Ru1 Ru4 55.98(3)
C24 Ru2 C23 85.2(4)
C24 Ru2 C2B 90.5(3)
C23 Ru2 C2B 126.0(3)
C24 Ru2 C2A 117.1(3)
C23 Ru2 C2A 101.6(3)
C2B Ru2 C2A 36.1(3)
C24 Ru2 C2C 90.6(3)
C23 Ru2 C2C 161.5(3)
C2B Ru2 C2C 35.9(3)
C2A Ru2 C2C 64.5(3)
C24 Ru2 Ru4 100.8(3)
C23 Ru2 Ru4 88.9(3)
C2B Ru2 Ru4 144.2(2)
C2A Ru2 Ru4 141.12(19)
C2C Ru2 Ru4 109.53(19)
C24 Ru2 Ru1 162.8(3)
C23 Ru2 Ru1 90.8(3)
C2B Ru2 Ru1 105.3(2)
C2A Ru2 Ru1 80.10(19)
C2C Ru2 Ru1 98.25(19)
Ru4 Ru2 Ru1 62.26(3)
C24 Ru2 Ru3 115.6(3)
C23 Ru2 Ru3 142.3(3)
C2B Ru2 Ru3 86.8(2)
C2A Ru2 Ru3 96.1(2)
C2C Ru2 Ru3 55.01(19)
Ru4 Ru2 Ru3 57.61(3)
Ru1 Ru2 Ru3 59.79(3)
C25 Ru3 C26 84.8(4)
C25 Ru3 C3B 93.4(3)
C26 Ru3 C3B 119.0(3)
C25 Ru3 C3A 124.3(3)
C26 Ru3 C3A 99.9(3)
C3B Ru3 C3A 36.3(3)
C25 Ru3 C2C 87.7(3)
C26 Ru3 C2C 152.7(3)
C3B Ru3 C2C 35.3(3)
C3A Ru3 C2C 63.4(3)
C25 Ru3 Ru4 92.9(3)
C26 Ru3 Ru4 98.4(3)
C3B Ru3 Ru4 142.4(2)
C3A Ru3 Ru4 139.6(2)
C2C Ru3 Ru4 108.2(2)
C25 Ru3 Ru1 155.2(3)
C26 Ru3 Ru1 100.6(2)
C3B Ru3 Ru1 104.6(2)
C3A Ru3 Ru1 78.9(2)
C2C Ru3 Ru1 97.2(2)
Ru4 Ru3 Ru1 62.41(3)
C25 Ru3 Ru2 105.9(3)
C26 Ru3 Ru2 153.7(3)
C3B Ru3 Ru2 84.8(2)
C3A Ru3 Ru2 93.7(2)
C2C Ru3 Ru2 53.4(2)
Ru4 Ru3 Ru2 57.86(3)
Ru1 Ru3 Ru2 59.94(3)
C29 Ru4 C30 97.7(4)
C29 Ru4 C28 95.9(4)
C30 Ru4 C28 94.4(4)
C29 Ru4 Ru3 92.2(3)
C30 Ru4 Ru3 96.6(3)
C28 Ru4 Ru3 165.4(2)
C29 Ru4 Ru2 89.8(3)
C30 Ru4 Ru2 160.1(3)
C28 Ru4 Ru2 103.2(3)
Ru3 Ru4 Ru2 64.53(3)
C29 Ru4 Ru1 147.0(3)
C30 Ru4 Ru1 104.7(3)
C28 Ru4 Ru1 106.1(2)
Ru3 Ru4 Ru1 61.73(3)
Ru2 Ru4 Ru1 61.75(3)
C9 N22 C6 107.8(6)
C9 N22 Pd1 125.1(5)
C6 N22 Pd1 126.7(5)
C14 N23 C11 106.4(7)
C14 N23 Pd1 127.6(6)
C11 N23 Pd1 126.0(6)
C16 N24 C19 107.9(7)
C16 N24 Pd1 124.8(5)
C19 N24 Pd1 126.4(5)
C21 C1 C2 110.4(7)
C21 C1 C20 122.7(7)
C2 C1 C20 126.9(7)
C21 C1 Ru1 70.7(4)
C2 C1 Ru1 71.7(4)
C20 C1 Ru1 125.1(5)
C3 C2 C1 106.7(7)
C3 C2 C2A 127.9(7)
C1 C2 C2A 125.3(7)
C3 C2 Ru1 71.2(4)
C1 C2 Ru1 70.8(4)
C2A C2 Ru1 124.8(5)
C2B C2A C2 125.1(7)
C2B C2A Ru2 68.7(4)
C2 C2A Ru2 91.1(5)
C2B C2A H2A 117.3
C2 C2A H2A 117.3
Ru2 C2A H2A 117.3
C2A C2B C2C 125.0(7)
C2A C2B Ru2 75.1(5)
C2C C2B Ru2 80.6(5)
C2A C2B H2B 117.5
C2C C2B H2B 117.5
Ru2 C2B H2B 117.5
C3B C2C C2B 124.6(7)
C3B C2C Ru2 124.2(6)
C2B C2C Ru2 63.5(4)
C3B C2C Ru3 61.4(4)
C2B C2C Ru3 125.7(6)
Ru2 C2C Ru3 71.6(2)
C3B C2C H2C 114.4
C2B C2C H2C 111.7
Ru2 C2C H2C 108.5
Ru3 C2C H2C 110.2
C2 C3 C3A 128.4(7)
C2 C3 C4 107.1(7)
C3A C3 C4 124.5(7)
C2 C3 Ru1 71.7(4)
C3A C3 Ru1 122.2(5)
C4 C3 Ru1 71.8(4)
C3B C3A C3 125.9(8)
C3B C3A Ru3 68.3(4)
C3 C3A Ru3 93.3(5)
C3B C3A H3A 116.9
C3 C3A H3A 116.9
Ru3 C3A H3A 116.9
C3A C3B C2C 124.2(8)
C3A C3B Ru3 75.4(5)
C2C C3B Ru3 83.4(5)
C3A C3B H3B 117.8
C2C C3B H3B 117.8
Ru3 C3B H3B 117.8
C21 C4 C5 123.1(7)
C21 C4 C3 109.9(7)
C5 C4 C3 127.0(7)
C21 C4 Ru1 70.1(4)
C5 C4 Ru1 128.4(5)
C3 C4 Ru1 70.5(4)
C6 C5 C4 122.6(7)
C6 C5 C5A 116.5(7)
C4 C5 C5A 120.6(7)
C5B C5A C5F 118.9(8)
C5B C5A C5 120.6(7)
C5F C5A C5 120.5(7)
C5C C5B C5A 121.1(8)
C5C C5B H5B 119.4
C5A C5B H5B 119.4
C5B C5C C5D 119.8(9)
C5B C5C H5C 120.1
C5D C5C H5C 120.1
C5C C5D C5E 119.7(9)
C5C C5D H5D 120.1
C5E C5D H5D 120.1
C5F C5E C5D 120.5(8)
C5F C5E H5E 119.8
C5D C5E H5E 119.8
C5E C5F C5A 119.9(9)
C5E C5F H5F 120.0
C5A C5F H5F 120.0
C5 C6 N22 127.7(7)
C5 C6 C7 124.9(8)
N22 C6 C7 107.4(7)
C8 C7 C6 108.2(7)
C8 C7 H7 125.9
C6 C7 H7 125.9
C7 C8 C9 107.5(7)
C7 C8 H8 126.3
C9 C8 H8 126.3
N22 C9 C10 126.9(7)
N22 C9 C8 109.0(7)
C10 C9 C8 124.0(7)
C11 C10 C9 125.2(8)
C11 C10 C10A 116.9(8)
C9 C10 C10A 117.9(7)
C10B C10A C10F 119.0(9)
C10B C10A C10 122.0(8)
C10F C10A C10 118.9(8)
C10C C10B C10A 120.9(10)
C10C C10B H10B 119.5
C10A C10B H10B 119.5
C10B C10C C10D 119.6(10)
C10B C10C H10C 120.2
C10D C10C H10C 120.2
C10E C10D C10C 121.1(10)
C10E C10D H10D 119.4
C10C C10D H10D 119.4
C10D C10E C10F 120.1(11)
C10D C10E H10E 120.0
C10F C10E H10E 120.0
C10A C10F C10E 119.2(10)
C10A C10F H10F 120.4
C10E C10F H10F 120.4
C10 C11 N23 125.1(8)
C10 C11 C12 126.0(8)
N23 C11 C12 108.9(7)
C13 C12 C11 108.4(8)
C13 C12 H12 125.8
C11 C12 H12 125.8
C12 C13 C14 106.2(8)
C12 C13 H13 126.9
C14 C13 H13 126.9
N23 C14 C15 124.1(8)
N23 C14 C13 110.0(8)
C15 C14 C13 125.6(8)
C14 C15 C16 123.1(8)
C14 C15 C15A 119.6(8)
C16 C15 C15A 117.3(7)
C15B C15A C15F 117.5(8)
C15B C15A C15 122.6(8)
C15F C15A C15 120.0(8)
C15C C15B C15A 122.1(9)
C15C C15B H15B 119.0
C15A C15B H15B 119.0
C15B C15C C15D 119.5(9)
C15B C15C H15C 120.3
C15D C15C H15C 120.3
C15E C15D C15C 119.6(9)
C15E C15D H15D 120.2
C15C C15D H15D 120.2
C15D C15E C15F 120.8(10)
C15D C15E H15E 119.6
C15F C15E H15E 119.6
C15E C15F C15A 120.5(9)
C15E C15F H15F 119.7
C15A C15F H15F 119.7
N24 C16 C15 128.9(7)
N24 C16 C17 108.7(7)
C15 C16 C17 122.4(8)
C18 C17 C16 107.8(8)
C18 C17 H17 126.1
C16 C17 H17 126.1
C17 C18 C19 107.8(8)
C17 C18 H18 126.1
C19 C18 H18 126.1
C20 C19 N24 126.0(7)
C20 C19 C18 126.1(8)
N24 C19 C18 107.6(7)
C19 C20 C1 122.7(7)
C19 C20 C20A 117.9(7)
C1 C20 C20A 119.3(7)
C20B C20A C20F 119.6(8)
C20B C20A C20 119.5(8)
C20F C20A C20 121.0(8)
C20A C20B C20C 120.4(9)
C20A C20B H20B 119.8
C20C C20B H20B 119.8
C20D C20C C20B 119.9(10)
C20D C20C H20C 120.1
C20B C20C H20C 120.1
C20C C20D C20E 120.5(10)
C20C C20D H20D 119.7
C20E C20D H20D 119.7
C20D C20E C20F 119.6(10)
C20D C20E H20E 120.2
C20F C20E H20E 120.2
C20A C20F C20E 120.0(9)
C20A C20F H20F 120.0
C20E C20F H20F 120.0
C4 C21 C1 105.6(7)
C4 C21 Pd1 126.0(6)
C1 C21 Pd1 126.1(6)
C4 C21 Ru1 73.0(4)
C1 C21 Ru1 71.8(4)
Pd1 C21 Ru1 106.8(3)
O22 C22 Ru1 172.4(7)
O23 C23 Ru2 177.9(8)
O24 C24 Ru2 176.8(8)
O25 C25 Ru3 177.2(9)
O26 C26 Ru3 177.1(8)
O27 C27 Ru1 169.6(7)
O28 C28 Ru4 177.6(8)
O29 C29 Ru4 177.5(7)
O30 C30 Ru4 178.0(8)

loop_
_geom_bond_atom_site_label_1
_geom_bond_atom_site_label_2
_geom_bond_distance
Pd1 C21 1.986(8)
Pd1 N22 2.017(6)
Pd1 N24 2.020(7)
Pd1 N23 2.046(7)
Ru1 C27 1.871(8)
Ru1 C22 1.911(9)
Ru1 C21 2.254(7)
Ru1 C1 2.269(7)
Ru1 C3 2.274(8)
Ru1 C2 2.282(8)
Ru1 C4 2.292(8)
Ru1 Ru3 2.8602(11)
Ru1 Ru2 2.8646(12)
Ru1 Ru4 2.8782(11)
Ru2 C24 1.851(10)
Ru2 C23 1.859(9)
Ru2 C2B 2.205(8)
Ru2 C2A 2.286(8)
Ru2 C2C 2.431(9)
Ru2 Ru4 2.6954(11)
Ru2 Ru3 2.8740(12)
Ru3 C25 1.856(8)
Ru3 C26 1.869(9)
Ru3 C3B 2.193(8)
Ru3 C3A 2.285(7)
Ru3 C2C 2.481(8)
Ru3 Ru4 2.6883(12)
Ru4 C29 1.857(9)
Ru4 C30 1.906(9)
Ru4 C28 1.915(9)
N22 C9 1.364(10)
N22 C6 1.388(10)
N23 C14 1.370(11)
N23 C11 1.378(10)
N24 C16 1.350(10)
N24 C19 1.408(10)
C1 C21 1.453(11)
C1 C2 1.462(11)
C1 C20 1.469(11)
C2 C3 1.450(11)
C2 C2A 1.468(11)
C2A C2B 1.395(11)
C2A H2A 1.0000
C2B C2C 1.444(11)
C2B H2B 1.0000
C2C C3B 1.443(12)
C2C H2C 0.9500
C3 C3A 1.469(11)
C3 C4 1.476(11)
C3A C3B 1.398(11)
C3A H3A 1.0000
C3B H3B 1.0000
C4 C21 1.440(11)
C4 C5 1.453(11)
C5 C6 1.362(11)
C5 C5A 1.501(11)
C5A C5B 1.386(12)
C5A C5F 1.403(11)
C5B C5C 1.376(12)
C5B H5B 0.9500
C5C C5D 1.388(13)
C5C H5C 0.9500
C5D C5E 1.388(14)
C5D H5D 0.9500
C5E C5F 1.379(12)
C5E H5E 0.9500
C5F H5F 0.9500
C6 C7 1.462(11)
C7 C8 1.329(12)
C7 H7 0.9500
C8 C9 1.454(11)
C8 H8 0.9500
C9 C10 1.386(12)
C10 C11 1.375(12)
C10 C10A 1.502(11)
C10A C10B 1.388(13)
C10A C10F 1.399(13)
C10B C10C 1.374(13)
C10B H10B 0.9500
C10C C10D 1.384(16)
C10C H10C 0.9500
C10D C10E 1.352(16)
C10D H10D 0.9500
C10E C10F 1.411(13)
C10E H10E 0.9500
C10F H10F 0.9500
C11 C12 1.448(12)
C12 C13 1.334(12)
C12 H12 0.9500
C13 C14 1.460(12)
C13 H13 0.9500
C14 C15 1.393(12)
C15 C16 1.405(12)
C15 C15A 1.476(12)
C15A C15B 1.381(11)
C15A C15F 1.401(13)
C15B C15C 1.380(13)
C15B H15B 0.9500
C15C C15D 1.383(15)
C15C H15C 0.9500
C15D C15E 1.370(15)
C15D H15D 0.9500
C15E C15F 1.380(14)
C15E H15E 0.9500
C15F H15F 0.9500
C16 C17 1.465(12)
C17 C18 1.337(12)
C17 H17 0.9500
C18 C19 1.450(11)
C18 H18 0.9500
C19 C20 1.351(12)
C20 C20A 1.493(11)
C20A C20B 1.380(12)
C20A C20F 1.387(12)
C20B C20C 1.393(12)
C20B H20B 0.9500
C20C C20D 1.373(16)
C20C H20C 0.9500
C20D C20E 1.382(15)
C20D H20D 0.9500
C20E C20F 1.400(13)
C20E H20E 0.9500
C20F H20F 0.9500
C22 O22 1.123(10)
C23 O23 1.144(10)
C24 O24 1.153(11)
C25 O25 1.134(10)
C26 O26 1.131(10)
C27 O27 1.136(10)
C28 O28 1.133(10)
C29 O29 1.157(10)
C30 O30 1.134(11)

loop_
_geom_torsion_atom_site_label_1
_geom_torsion_atom_site_label_2
_geom_torsion_atom_site_label_3
_geom_torsion_atom_site_label_4
_geom_torsion
C27 Ru1 Ru2 C24 -32.8(10)
C22 Ru1 Ru2 C24 57.8(10)
C21 Ru1 Ru2 C24 165.7(10)
C1 Ru1 Ru2 C24 154.2(10)
C3 Ru1 Ru2 C24 -144.0(10)
C2 Ru1 Ru2 C24 -177.5(10)
C4 Ru1 Ru2 C24 -150.7(10)
Ru3 Ru1 Ru2 C24 -79.0(9)
Ru4 Ru1 Ru2 C24 -12.2(9)
C27 Ru1 Ru2 C23 -109.0(4)
C22 Ru1 Ru2 C23 -18.3(3)
C21 Ru1 Ru2 C23 89.6(4)
C1 Ru1 Ru2 C23 78.0(3)
C3 Ru1 Ru2 C23 139.8(3)
C2 Ru1 Ru2 C23 106.3(3)
C4 Ru1 Ru2 C23 133.1(3)
Ru3 Ru1 Ru2 C23 -155.2(3)
Ru4 Ru1 Ru2 C23 -88.4(3)
C27 Ru1 Ru2 C2B 123.2(4)
C22 Ru1 Ru2 C2B -146.2(3)
C21 Ru1 Ru2 C2B -38.3(3)
C1 Ru1 Ru2 C2B -49.8(3)
C3 Ru1 Ru2 C2B 12.0(3)
C2 Ru1 Ru2 C2B -21.5(3)
C4 Ru1 Ru2 C2B 5.2(3)
Ru3 Ru1 Ru2 C2B 77.0(2)
Ru4 Ru1 Ru2 C2B 143.8(2)
C27 Ru1 Ru2 C2A 149.3(4)
C22 Ru1 Ru2 C2A -120.0(3)
C21 Ru1 Ru2 C2A -12.1(3)
C1 Ru1 Ru2 C2A -23.7(3)
C3 Ru1 Ru2 C2A 38.1(3)
C2 Ru1 Ru2 C2A 4.6(3)
C4 Ru1 Ru2 C2A 31.4(3)
Ru3 Ru1 Ru2 C2A 103.1(2)
Ru4 Ru1 Ru2 C2A 169.9(2)
C27 Ru1 Ru2 C2C 87.2(4)
C22 Ru1 Ru2 C2C 177.9(3)
C21 Ru1 Ru2 C2C -74.2(3)
C1 Ru1 Ru2 C2C -85.8(3)
C3 Ru1 Ru2 C2C -24.0(3)
C2 Ru1 Ru2 C2C -57.5(3)
C4 Ru1 Ru2 C2C -30.7(3)
Ru3 Ru1 Ru2 C2C 41.00(19)
Ru4 Ru1 Ru2 C2C 107.79(19)
C27 Ru1 Ru2 Ru4 -20.6(3)
C22 Ru1 Ru2 Ru4 70.1(2)
C21 Ru1 Ru2 Ru4 178.0(2)
C1 Ru1 Ru2 Ru4 166.4(2)
C3 Ru1 Ru2 Ru4 -131.81(19)
C2 Ru1 Ru2 Ru4 -165.3(2)
C4 Ru1 Ru2 Ru4 -138.5(2)
Ru3 Ru1 Ru2 Ru4 -66.79(3)
C27 Ru1 Ru2 Ru3 46.2(3)
C22 Ru1 Ru2 Ru3 136.9(2)
C21 Ru1 Ru2 Ru3 -115.3(2)
C1 Ru1 Ru2 Ru3 -126.8(2)
C3 Ru1 Ru2 Ru3 -65.02(19)
C2 Ru1 Ru2 Ru3 -98.5(2)
C4 Ru1 Ru2 Ru3 -71.7(2)
Ru4 Ru1 Ru2 Ru3 66.79(3)
C27 Ru1 Ru3 C25 -84.0(7)
C22 Ru1 Ru3 C25 -4.3(7)
C21 Ru1 Ru3 C25 173.7(7)
C1 Ru1 Ru3 C25 128.9(7)
C3 Ru1 Ru3 C25 156.1(7)
C2 Ru1 Ru3 C25 122.8(7)
C4 Ru1 Ru3 C25 -175.5(7)
Ru2 Ru1 Ru3 C25 60.2(7)
Ru4 Ru1 Ru3 C25 -6.8(7)
C27 Ru1 Ru3 C26 16.8(4)
C22 Ru1 Ru3 C26 96.5(4)
C21 Ru1 Ru3 C26 -85.5(4)
C1 Ru1 Ru3 C26 -130.3(3)
C3 Ru1 Ru3 C26 -103.1(4)
C2 Ru1 Ru3 C26 -136.4(3)
C4 Ru1 Ru3 C26 -74.7(3)
Ru2 Ru1 Ru3 C26 161.0(3)
Ru4 Ru1 Ru3 C26 94.0(3)
C27 Ru1 Ru3 C3B 140.8(3)
C22 Ru1 Ru3 C3B -139.5(4)
C21 Ru1 Ru3 C3B 38.5(3)
C1 Ru1 Ru3 C3B -6.4(3)
C3 Ru1 Ru3 C3B 20.9(3)
C2 Ru1 Ru3 C3B -12.4(3)
C4 Ru1 Ru3 C3B 49.3(3)
Ru2 Ru1 Ru3 C3B -75.0(2)
Ru4 Ru1 Ru3 C3B -142.0(2)
C27 Ru1 Ru3 C3A 114.9(3)
C22 Ru1 Ru3 C3A -165.4(4)
C21 Ru1 Ru3 C3A 12.6(3)
C1 Ru1 Ru3 C3A -32.2(3)
C3 Ru1 Ru3 C3A -5.0(3)
C2 Ru1 Ru3 C3A -38.3(3)
C4 Ru1 Ru3 C3A 23.4(3)
Ru2 Ru1 Ru3 C3A -100.9(2)
Ru4 Ru1 Ru3 C3A -167.9(2)
C27 Ru1 Ru3 C2C 175.9(3)
C22 Ru1 Ru3 C2C -104.4(4)
C21 Ru1 Ru3 C2C 73.6(3)
C1 Ru1 Ru3 C2C 28.8(3)
C3 Ru1 Ru3 C2C 56.0(3)
C2 Ru1 Ru3 C2C 22.7(3)
C4 Ru1 Ru3 C2C 84.4(3)
Ru2 Ru1 Ru3 C2C -39.9(2)
Ru4 Ru1 Ru3 C2C -106.8(2)
C27 Ru1 Ru3 Ru4 -77.2(3)
C22 Ru1 Ru3 Ru4 2.5(3)
C21 Ru1 Ru3 Ru4 -179.5(2)
C1 Ru1 Ru3 Ru4 135.6(2)
C3 Ru1 Ru3 Ru4 162.9(2)
C2 Ru1 Ru3 Ru4 129.6(2)
C4 Ru1 Ru3 Ru4 -168.73(19)
Ru2 Ru1 Ru3 Ru4 66.97(3)
C27 Ru1 Ru3 Ru2 -144.2(3)
C22 Ru1 Ru3 Ru2 -64.5(3)
C21 Ru1 Ru3 Ru2 113.5(3)
C1 Ru1 Ru3 Ru2 68.7(2)
C3 Ru1 Ru3 Ru2 95.9(2)
C2 Ru1 Ru3 Ru2 62.6(2)
C4 Ru1 Ru3 Ru2 124.29(19)
Ru4 Ru1 Ru3 Ru2 -66.97(3)
C24 Ru2 Ru3 C25 3.4(4)
C23 Ru2 Ru3 C25 -114.4(5)
C2B Ru2 Ru3 C25 92.5(4)
C2A Ru2 Ru3 C25 127.5(3)
C2C Ru2 Ru3 C25 74.7(4)
Ru4 Ru2 Ru3 C25 -83.3(3)
Ru1 Ru2 Ru3 C25 -157.7(3)
C24 Ru2 Ru3 C26 114.9(6)
C23 Ru2 Ru3 C26 -3.0(7)
C2B Ru2 Ru3 C26 -156.1(6)
C2A Ru2 Ru3 C26 -121.1(6)
C2C Ru2 Ru3 C26 -173.9(6)
Ru4 Ru2 Ru3 C26 28.1(6)
Ru1 Ru2 Ru3 C26 -46.3(6)
C24 Ru2 Ru3 C3B -88.6(4)
C23 Ru2 Ru3 C3B 153.5(4)
C2B Ru2 Ru3 C3B 0.4(3)
C2A Ru2 Ru3 C3B 35.4(3)
C2C Ru2 Ru3 C3B -17.4(3)
Ru4 Ru2 Ru3 C3B -175.4(2)
Ru1 Ru2 Ru3 C3B 110.2(2)
C24 Ru2 Ru3 C3A -123.9(4)
C23 Ru2 Ru3 C3A 118.3(4)
C2B Ru2 Ru3 C3A -34.8(3)
C2A Ru2 Ru3 C3A 0.2(3)
C2C Ru2 Ru3 C3A -52.6(3)
Ru4 Ru2 Ru3 C3A 149.4(2)
Ru1 Ru2 Ru3 C3A 74.9(2)
C24 Ru2 Ru3 C2C -71.2(4)
C23 Ru2 Ru3 C2C 170.9(5)
C2B Ru2 Ru3 C2C 17.8(3)
C2A Ru2 Ru3 C2C 52.8(3)
Ru4 Ru2 Ru3 C2C -158.0(2)
Ru1 Ru2 Ru3 C2C 127.6(2)
C24 Ru2 Ru3 Ru4 86.8(3)
C23 Ru2 Ru3 Ru4 -31.1(4)
C2B Ru2 Ru3 Ru4 175.8(2)
C2A Ru2 Ru3 Ru4 -149.2(2)
C2C Ru2 Ru3 Ru4 158.0(2)
Ru1 Ru2 Ru3 Ru4 -74.43(3)
C24 Ru2 Ru3 Ru1 161.2(3)
C23 Ru2 Ru3 Ru1 43.3(4)
C2B Ru2 Ru3 Ru1 -109.8(2)
C2A Ru2 Ru3 Ru1 -74.8(2)
C2C Ru2 Ru3 Ru1 -127.6(2)
Ru4 Ru2 Ru3 Ru1 74.43(3)
C25 Ru3 Ru4 C29 18.3(4)
C26 Ru3 Ru4 C29 103.5(4)
C3B Ru3 Ru4 C29 -81.1(4)
C3A Ru3 Ru4 C29 -140.3(4)
C2C Ru3 Ru4 C29 -70.2(3)
Ru1 Ru3 Ru4 C29 -158.9(3)
Ru2 Ru3 Ru4 C29 -88.7(3)
C25 Ru3 Ru4 C30 -79.7(4)
C26 Ru3 Ru4 C30 5.5(4)
C3B Ru3 Ru4 C30 -179.1(4)
C3A Ru3 Ru4 C30 121.6(4)
C2C Ru3 Ru4 C30 -168.3(3)
Ru1 Ru3 Ru4 C30 103.1(3)
Ru2 Ru3 Ru4 C30 173.3(3)
C25 Ru3 Ru4 C28 141.7(12)
C26 Ru3 Ru4 C28 -133.1(12)
C3B Ru3 Ru4 C28 42.3(12)
C3A Ru3 Ru4 C28 -16.9(12)
C2C Ru3 Ru4 C28 53.2(11)
Ru1 Ru3 Ru4 C28 -35.4(11)
Ru2 Ru3 Ru4 C28 34.8(11)
C25 Ru3 Ru4 Ru2 107.0(3)
C26 Ru3 Ru4 Ru2 -167.8(2)
C3B Ru3 Ru4 Ru2 7.6(3)
C3A Ru3 Ru4 Ru2 -51.6(3)
C2C Ru3 Ru4 Ru2 18.4(2)
Ru1 Ru3 Ru4 Ru2 -70.18(3)
C25 Ru3 Ru4 Ru1 177.1(3)
C26 Ru3 Ru4 Ru1 -97.6(2)
C3B Ru3 Ru4 Ru1 77.8(3)
C3A Ru3 Ru4 Ru1 18.5(3)
C2C Ru3 Ru4 Ru1 88.6(2)
Ru2 Ru3 Ru4 Ru1 70.18(3)
C24 Ru2 Ru4 C29 -21.0(4)
C23 Ru2 Ru4 C29 -105.9(4)
C2B Ru2 Ru4 C29 85.3(5)
C2A Ru2 Ru4 C29 146.7(4)
C2C Ru2 Ru4 C29 73.5(3)
Ru1 Ru2 Ru4 C29 162.7(3)
Ru3 Ru2 Ru4 C29 92.5(3)
C24 Ru2 Ru4 C30 -133.5(8)
C23 Ru2 Ru4 C30 141.6(8)
C2B Ru2 Ru4 C30 -27.1(8)
C2A Ru2 Ru4 C30 34.2(8)
C2C Ru2 Ru4 C30 -38.9(8)
Ru1 Ru2 Ru4 C30 50.2(8)
Ru3 Ru2 Ru4 C30 -19.9(8)
C24 Ru2 Ru4 C28 75.0(4)
C23 Ru2 Ru4 C28 -9.9(4)
C2B Ru2 Ru4 C28 -178.7(5)
C2A Ru2 Ru4 C28 -117.3(4)
C2C Ru2 Ru4 C28 169.5(3)
Ru1 Ru2 Ru4 C28 -101.4(3)
Ru3 Ru2 Ru4 C28 -171.5(3)
C24 Ru2 Ru4 Ru3 -113.5(3)
C23 Ru2 Ru4 Ru3 161.6(3)
C2B Ru2 Ru4 Ru3 -7.2(4)
C2A Ru2 Ru4 Ru3 54.2(3)
C2C Ru2 Ru4 Ru3 -19.0(2)
Ru1 Ru2 Ru4 Ru3 70.14(3)
C24 Ru2 Ru4 Ru1 176.3(3)
C23 Ru2 Ru4 Ru1 91.4(3)
C2B Ru2 Ru4 Ru1 -77.3(4)
C2A Ru2 Ru4 Ru1 -16.0(3)
C2C Ru2 Ru4 Ru1 -89.1(2)
Ru3 Ru2 Ru4 Ru1 -70.14(3)
C27 Ru1 Ru4 C29 129.8(6)
C22 Ru1 Ru4 C29 -136.6(6)
C1 Ru1 Ru4 C29 -56.0(6)
C3 Ru1 Ru4 C29 23.8(6)
C2 Ru1 Ru4 C29 -18.4(5)
C4 Ru1 Ru4 C29 61.2(6)
Ru3 Ru1 Ru4 C29 41.4(5)
Ru2 Ru1 Ru4 C29 -33.2(5)
C27 Ru1 Ru4 C30 -1.3(4)
C22 Ru1 Ru4 C30 92.2(4)
C1 Ru1 Ru4 C30 172.9(4)
C3 Ru1 Ru4 C30 -107.3(4)
C2 Ru1 Ru4 C30 -149.5(4)
C4 Ru1 Ru4 C30 -70.0(4)
Ru3 Ru1 Ru4 C30 -89.7(3)
Ru2 Ru1 Ru4 C30 -164.3(3)
C27 Ru1 Ru4 C28 -100.4(4)
C22 Ru1 Ru4 C28 -6.8(4)
C1 Ru1 Ru4 C28 73.8(4)
C3 Ru1 Ru4 C28 153.6(4)
C2 Ru1 Ru4 C28 111.4(4)
C4 Ru1 Ru4 C28 -169.0(4)
Ru3 Ru1 Ru4 C28 171.2(3)
Ru2 Ru1 Ru4 C28 96.6(3)
C27 Ru1 Ru4 Ru3 88.4(3)
C22 Ru1 Ru4 Ru3 -178.1(3)
C1 Ru1 Ru4 Ru3 -97.4(3)
C3 Ru1 Ru4 Ru3 -17.6(2)
C2 Ru1 Ru4 Ru3 -59.8(2)
C4 Ru1 Ru4 Ru3 19.8(3)
Ru2 Ru1 Ru4 Ru3 -74.61(3)
C27 Ru1 Ru4 Ru2 163.0(3)
C22 Ru1 Ru4 Ru2 -103.4(3)
C1 Ru1 Ru4 Ru2 -22.8(3)
C3 Ru1 Ru4 Ru2 57.0(2)
C2 Ru1 Ru4 Ru2 14.8(2)
C4 Ru1 Ru4 Ru2 94.4(3)
Ru3 Ru1 Ru4 Ru2 74.61(3)
C21 Pd1 N22 C9 -170.8(6)
N23 Pd1 N22 C9 13.0(6)
C21 Pd1 N22 C6 0.6(6)
N23 Pd1 N22 C6 -175.7(6)
N22 Pd1 N23 C14 170.3(7)
N24 Pd1 N23 C14 -10.8(7)
N22 Pd1 N23 C11 -5.7(6)
N24 Pd1 N23 C11 173.2(7)
C21 Pd1 N24 C16 -176.2(6)
N23 Pd1 N24 C16 0.0(6)
C21 Pd1 N24 C19 16.0(6)
N23 Pd1 N24 C19 -167.8(6)
C27 Ru1 C1 C21 -6.3(7)
C22 Ru1 C1 C21 -103.4(5)
C3 Ru1 C1 C21 82.4(5)
C2 Ru1 C1 C21 120.3(6)
C4 Ru1 C1 C21 39.2(4)
Ru3 Ru1 C1 C21 110.3(4)
Ru2 Ru1 C1 C21 164.3(4)
Ru4 Ru1 C1 C21 -176.9(3)
C27 Ru1 C1 C2 -126.6(6)
C22 Ru1 C1 C2 136.3(5)
C21 Ru1 C1 C2 -120.3(6)
C3 Ru1 C1 C2 -37.9(4)
C4 Ru1 C1 C2 -81.1(5)
Ru3 Ru1 C1 C2 -10.0(5)
Ru2 Ru1 C1 C2 44.0(4)
Ru4 Ru1 C1 C2 62.8(6)
C27 Ru1 C1 C20 110.6(7)
C22 Ru1 C1 C20 13.6(7)
C21 Ru1 C1 C20 117.0(8)
C3 Ru1 C1 C20 -160.6(8)
C2 Ru1 C1 C20 -122.7(8)
C4 Ru1 C1 C20 156.2(8)
Ru3 Ru1 C1 C20 -132.7(6)
Ru2 Ru1 C1 C20 -78.7(6)
Ru4 Ru1 C1 C20 -59.9(8)
C21 C1 C2 C3 2.1(8)
C20 C1 C2 C3 -176.8(7)
Ru1 C1 C2 C3 62.5(5)
C21 C1 C2 C2A -179.9(7)
C20 C1 C2 C2A 1.1(12)
Ru1 C1 C2 C2A -119.5(7)
C21 C1 C2 Ru1 -60.4(5)
C20 C1 C2 Ru1 120.7(7)
C27 Ru1 C2 C3 -3.1(8)
C22 Ru1 C2 C3 -170.0(5)
C21 Ru1 C2 C3 -80.3(5)
C1 Ru1 C2 C3 -116.2(6)
C4 Ru1 C2 C3 -38.6(4)
Ru3 Ru1 C2 C3 55.2(4)
Ru2 Ru1 C2 C3 115.0(5)
Ru4 Ru1 C2 C3 101.3(4)
C27 Ru1 C2 C1 113.1(7)
C22 Ru1 C2 C1 -53.8(6)
C21 Ru1 C2 C1 35.9(4)
C3 Ru1 C2 C1 116.2(6)
C4 Ru1 C2 C1 77.5(5)
Ru3 Ru1 C2 C1 171.4(4)
Ru2 Ru1 C2 C1 -128.8(5)
Ru4 Ru1 C2 C1 -142.6(4)
C27 Ru1 C2 C2A -126.7(8)
C22 Ru1 C2 C2A 66.4(8)
C21 Ru1 C2 C2A 156.1(8)
C1 Ru1 C2 C2A 120.2(9)
C3 Ru1 C2 C2A -123.6(9)
C4 Ru1 C2 C2A -162.2(8)
Ru3 Ru1 C2 C2A -68.4(6)
Ru2 Ru1 C2 C2A -8.6(6)
Ru4 Ru1 C2 C2A -22.3(7)
C3 C2 C2A C2B -18.2(13)
C1 C2 C2A C2B 164.3(8)
Ru1 C2 C2A C2B 74.2(10)
C3 C2 C2A Ru2 -82.8(8)
C1 C2 C2A Ru2 99.7(7)
Ru1 C2 C2A Ru2 9.6(6)
C24 Ru2 C2A C2B 46.8(6)
C23 Ru2 C2A C2B 137.3(5)
C2C Ru2 C2A C2B -29.7(5)
Ru4 Ru2 C2A C2B -119.6(4)
Ru1 Ru2 C2A C2B -133.9(5)
Ru3 Ru2 C2A C2B -76.1(5)
C24 Ru2 C2A C2 174.3(5)
C23 Ru2 C2A C2 -95.1(5)
C2B Ru2 C2A C2 127.5(7)
C2C Ru2 C2A C2 97.8(5)
Ru4 Ru2 C2A C2 7.9(7)
Ru1 Ru2 C2A C2 -6.4(4)
Ru3 Ru2 C2A C2 51.4(5)
C2 C2A C2B C2C -8.7(13)
Ru2 C2A C2B C2C 66.9(8)
C2 C2A C2B Ru2 -75.7(8)
C24 Ru2 C2B C2A -139.5(5)
C23 Ru2 C2B C2A -55.1(6)
C2C Ru2 C2B C2A 130.2(7)
Ru4 Ru2 C2B C2A 110.9(5)
Ru1 Ru2 C2B C2A 47.4(5)
Ru3 Ru2 C2B C2A 104.9(4)
C24 Ru2 C2B C2C 90.3(5)
C23 Ru2 C2B C2C 174.7(5)
C2A Ru2 C2B C2C -130.2(7)
Ru4 Ru2 C2B C2C -19.3(7)
Ru1 Ru2 C2B C2C -82.8(5)
Ru3 Ru2 C2B C2C -25.3(4)
C2A C2B C2C C3B 50.5(13)
Ru2 C2B C2C C3B 114.9(8)
C2A C2B C2C Ru2 -64.3(8)
C2A C2B C2C Ru3 -26.8(12)
Ru2 C2B C2C Ru3 37.6(6)
C24 Ru2 C2C C3B 154.5(7)
C23 Ru2 C2C C3B -129.1(10)
C2B Ru2 C2C C3B -115.4(9)
C2A Ru2 C2C C3B -85.5(7)
Ru4 Ru2 C2C C3B 52.8(7)
Ru1 Ru2 C2C C3B -10.6(6)
Ru3 Ru2 C2C C3B 33.2(5)
C24 Ru2 C2C C2B -90.1(5)
C23 Ru2 C2C C2B -13.6(12)
C2A Ru2 C2C C2B 30.0(5)
Ru4 Ru2 C2C C2B 168.2(4)
Ru1 Ru2 C2C C2B 104.8(4)
Ru3 Ru2 C2C C2B 148.6(5)
C24 Ru2 C2C Ru3 121.3(3)
C23 Ru2 C2C Ru3 -162.2(9)
C2B Ru2 C2C Ru3 -148.6(5)
C2A Ru2 C2C Ru3 -118.6(3)
Ru4 Ru2 C2C Ru3 19.6(2)
Ru1 Ru2 C2C Ru3 -43.79(16)
C25 Ru3 C2C C3B 99.2(5)
C26 Ru3 C2C C3B 25.1(9)
C3A Ru3 C2C C3B -31.5(5)
Ru4 Ru3 C2C C3B -168.5(4)
Ru1 Ru3 C2C C3B -105.3(4)
Ru2 Ru3 C2C C3B -149.0(5)
C25 Ru3 C2C C2B -146.9(7)
C26 Ru3 C2C C2B 139.0(8)
C3B Ru3 C2C C2B 113.9(9)
C3A Ru3 C2C C2B 82.4(7)
Ru4 Ru3 C2C C2B -54.6(7)
Ru1 Ru3 C2C C2B 8.6(7)
Ru2 Ru3 C2C C2B -35.1(6)
C25 Ru3 C2C Ru2 -111.8(3)
C26 Ru3 C2C Ru2 174.1(6)
C3B Ru3 C2C Ru2 149.0(5)
C3A Ru3 C2C Ru2 117.5(3)
Ru4 Ru3 C2C Ru2 -19.5(2)
Ru1 Ru3 C2C Ru2 43.74(16)
C1 C2 C3 C3A -179.2(7)
C2A C2 C3 C3A 2.9(13)
Ru1 C2 C3 C3A -117.0(8)
C1 C2 C3 C4 1.3(8)
C2A C2 C3 C4 -176.6(7)
Ru1 C2 C3 C4 63.5(5)
C1 C2 C3 Ru1 -62.2(5)
C2A C2 C3 Ru1 119.9(8)
C27 Ru1 C3 C2 178.3(5)
C22 Ru1 C3 C2 22.9(11)
C21 Ru1 C3 C2 80.6(5)
C1 Ru1 C3 C2 38.2(4)
C4 Ru1 C3 C2 115.7(6)
Ru3 Ru1 C3 C2 -115.3(5)
Ru2 Ru1 C3 C2 -54.7(4)
Ru4 Ru1 C3 C2 -99.2(4)
C27 Ru1 C3 C3A -57.3(7)
C22 Ru1 C3 C3A 147.3(8)
C21 Ru1 C3 C3A -155.0(8)
C1 Ru1 C3 C3A 162.6(8)
C2 Ru1 C3 C3A 124.4(9)
C4 Ru1 C3 C3A -119.9(8)
Ru3 Ru1 C3 C3A 9.1(6)
Ru2 Ru1 C3 C3A 69.7(6)
Ru4 Ru1 C3 C3A 25.2(7)
C27 Ru1 C3 C4 62.5(5)
C22 Ru1 C3 C4 -92.9(9)
C21 Ru1 C3 C4 -35.2(4)
C1 Ru1 C3 C4 -77.5(4)
C2 Ru1 C3 C4 -115.7(6)
Ru3 Ru1 C3 C4 128.9(4)
Ru2 Ru1 C3 C4 -170.4(4)
Ru4 Ru1 C3 C4 145.0(4)
C2 C3 C3A C3B 15.8(13)
C4 C3 C3A C3B -164.8(7)
Ru1 C3 C3A C3B -75.7(9)
C2 C3 C3A Ru3 81.2(8)
C4 C3 C3A Ru3 -99.4(7)
Ru1 C3 C3A Ru3 -10.3(6)
C25 Ru3 C3A C3B -36.0(6)
C26 Ru3 C3A C3B -126.5(5)
C2C Ru3 C3A C3B 30.6(5)
Ru4 Ru3 C3A C3B 117.8(5)
Ru1 Ru3 C3A C3B 134.5(5)
Ru2 Ru3 C3A C3B 76.1(5)
C25 Ru3 C3A C3 -163.5(5)
C26 Ru3 C3A C3 106.1(5)
C3B Ru3 C3A C3 -127.5(7)
C2C Ru3 C3A C3 -96.8(5)
Ru4 Ru3 C3A C3 -9.6(7)
Ru1 Ru3 C3A C3 7.0(4)
Ru2 Ru3 C3A C3 -51.4(5)
C3 C3A C3B C2C 6.6(12)
Ru3 C3A C3B C2C -71.3(7)
C3 C3A C3B Ru3 77.8(7)
C2B C2C C3B C3A -48.3(12)
Ru2 C2C C3B C3A 31.1(10)
Ru3 C2C C3B C3A 67.3(7)
C2B C2C C3B Ru3 -115.6(8)
Ru2 C2C C3B Ru3 -36.3(5)
C25 Ru3 C3B C3A 150.9(5)
C26 Ru3 C3B C3A 64.9(6)
C2C Ru3 C3B C3A -127.9(7)
Ru4 Ru3 C3B C3A -109.8(5)
Ru1 Ru3 C3B C3A -46.3(5)
Ru2 Ru3 C3B C3A -103.4(5)
C25 Ru3 C3B C2C -81.2(5)
C26 Ru3 C3B C2C -167.1(5)
C3A Ru3 C3B C2C 127.9(7)
Ru4 Ru3 C3B C2C 18.1(6)
Ru1 Ru3 C3B C2C 81.6(4)
Ru2 Ru3 C3B C2C 24.5(4)
C2 C3 C4 C21 -4.3(8)
C3A C3 C4 C21 176.2(7)
Ru1 C3 C4 C21 59.2(5)
C2 C3 C4 C5 172.6(7)
C3A C3 C4 C5 -6.9(12)
Ru1 C3 C4 C5 -123.9(7)
C2 C3 C4 Ru1 -63.5(5)
C3A C3 C4 Ru1 117.0(7)
C27 Ru1 C4 C21 114.9(5)
C22 Ru1 C4 C21 24.6(7)
C1 Ru1 C4 C21 -39.8(4)
C3 Ru1 C4 C21 -120.7(6)
C2 Ru1 C4 C21 -82.7(5)
Ru3 Ru1 C4 C21 -165.4(4)
Ru2 Ru1 C4 C21 -109.8(4)
Ru4 Ru1 C4 C21 178.4(3)
C27 Ru1 C4 C5 -2.0(7)
C22 Ru1 C4 C5 -92.4(8)
C21 Ru1 C4 C5 -117.0(9)
C1 Ru1 C4 C5 -156.8(8)
C3 Ru1 C4 C5 122.3(9)
C2 Ru1 C4 C5 160.3(8)
Ru3 Ru1 C4 C5 77.6(7)
Ru2 Ru1 C4 C5 133.2(6)
Ru4 Ru1 C4 C5 61.4(8)
C27 Ru1 C4 C3 -124.3(5)
C22 Ru1 C4 C3 145.3(5)
C21 Ru1 C4 C3 120.7(6)
C1 Ru1 C4 C3 80.9(5)
C2 Ru1 C4 C3 38.0(4)
Ru3 Ru1 C4 C3 -44.6(4)
Ru2 Ru1 C4 C3 10.9(5)
Ru4 Ru1 C4 C3 -60.9(5)
C21 C4 C5 C6 -13.2(12)
C3 C4 C5 C6 170.3(7)
Ru1 C4 C5 C6 76.7(9)
C21 C4 C5 C5A 160.2(7)
C3 C4 C5 C5A -16.3(11)
Ru1 C4 C5 C5A -110.0(8)
C6 C5 C5A C5B 106.4(9)
C4 C5 C5A C5B -67.4(10)
C6 C5 C5A C5F -70.8(10)
C4 C5 C5A C5F 115.4(9)
C5F C5A C5B C5C -1.0(12)
C5 C5A C5B C5C -178.3(8)
C5A C5B C5C C5D -1.0(13)
C5B C5C C5D C5E 1.4(13)
C5C C5D C5E C5F 0.4(14)
C5D C5E C5F C5A -2.4(13)
C5B C5A C5F C5E 2.8(12)
C5 C5A C5F C5E -180.0(8)
C4 C5 C6 N22 -4.5(12)
C5A C5 C6 N22 -178.1(7)
C4 C5 C6 C7 174.1(7)
C5A C5 C6 C7 0.5(11)
C9 N22 C6 C5 -178.1(8)
Pd1 N22 C6 C5 9.3(11)
C9 N22 C6 C7 3.1(8)
Pd1 N22 C6 C7 -169.5(5)
C5 C6 C7 C8 179.2(7)
N22 C6 C7 C8 -1.9(9)
C6 C7 C8 C9 0.1(9)
C6 N22 C9 C10 174.9(8)
Pd1 N22 C9 C10 -12.3(11)
C6 N22 C9 C8 -3.0(8)
Pd1 N22 C9 C8 169.7(5)
C7 C8 C9 N22 1.8(9)
C7 C8 C9 C10 -176.2(8)
N22 C9 C10 C11 -0.9(13)
C8 C9 C10 C11 176.8(8)
N22 C9 C10 C10A -179.3(8)
C8 C9 C10 C10A -1.6(12)
C11 C10 C10A C10B -101.3(10)
C9 C10 C10A C10B 77.2(11)
C11 C10 C10A C10F 79.3(11)
C9 C10 C10A C10F -102.2(10)
C10F C10A C10B C10C -1.0(14)
C10 C10A C10B C10C 179.5(9)
C10A C10B C10C C10D 1.6(15)
C10B C10C C10D C10E -1.1(16)
C10C C10D C10E C10F 0.0(17)
C10B C10A C10F C10E 0.0(14)
C10 C10A C10F C10E 179.4(9)
C10D C10E C10F C10A 0.5(16)
C9 C10 C11 N23 9.5(13)
C10A C10 C11 N23 -172.1(7)
C9 C10 C11 C12 -170.1(8)
C10A C10 C11 C12 8.3(12)
C14 N23 C11 C10 179.6(8)
Pd1 N23 C11 C10 -3.7(11)
C14 N23 C11 C12 -0.8(9)
Pd1 N23 C11 C12 175.9(5)
C10 C11 C12 C13 178.5(8)
N23 C11 C12 C13 -1.1(10)
C11 C12 C13 C14 2.3(9)
C11 N23 C14 C15 -171.8(7)
Pd1 N23 C14 C15 11.6(11)
C11 N23 C14 C13 2.2(9)
Pd1 N23 C14 C13 -174.4(5)
C12 C13 C14 N23 -2.9(9)
C12 C13 C14 C15 171.0(8)
N23 C14 C15 C16 1.2(12)
C13 C14 C15 C16 -171.8(7)
N23 C14 C15 C15A -179.0(7)
C13 C14 C15 C15A 8.0(12)
C14 C15 C15A C15B -65.1(11)
C16 C15 C15A C15B 114.7(9)
C14 C15 C15A C15F 116.0(9)
C16 C15 C15A C15F -64.2(11)
C15F C15A C15B C15C 1.4(14)
C15 C15A C15B C15C -177.5(9)
C15A C15B C15C C15D 1.1(15)
C15B C15C C15D C15E -3.6(15)
C15C C15D C15E C15F 3.7(16)
C15D C15E C15F C15A -1.2(16)
C15B C15A C15F C15E -1.4(14)
C15 C15A C15F C15E 177.6(9)
C19 N24 C16 C15 -178.8(7)
Pd1 N24 C16 C15 11.4(11)
C19 N24 C16 C17 3.5(8)
Pd1 N24 C16 C17 -166.2(5)
C14 C15 C16 N24 -13.9(12)
C15A C15 C16 N24 166.3(7)
C14 C15 C16 C17 163.5(7)
C15A C15 C16 C17 -16.3(11)
N24 C16 C17 C18 -0.3(9)
C15 C16 C17 C18 -178.1(7)
C16 C17 C18 C19 -3.0(9)
C16 N24 C19 C20 169.1(7)
Pd1 N24 C19 C20 -21.3(11)
C16 N24 C19 C18 -5.3(8)
Pd1 N24 C19 C18 164.2(5)
C17 C18 C19 C20 -169.3(8)
C17 C18 C19 N24 5.2(9)
N24 C19 C20 C1 1.2(12)
C18 C19 C20 C1 174.7(7)
N24 C19 C20 C20A 177.0(7)
C18 C19 C20 C20A -9.5(12)
C21 C1 C20 C19 21.2(11)
C2 C1 C20 C19 -160.0(7)
Ru1 C1 C20 C19 -67.1(9)
C21 C1 C20 C20A -154.5(7)
C2 C1 C20 C20A 24.3(11)
Ru1 C1 C20 C20A 117.2(7)
C19 C20 C20A C20B -114.8(9)
C1 C20 C20A C20B 61.1(10)
C19 C20 C20A C20F 66.1(10)
C1 C20 C20A C20F -118.1(9)
C20F C20A C20B C20C 0.9(14)
C20 C20A C20B C20C -178.2(9)
C20A C20B C20C C20D 0.3(17)
C20B C20C C20D C20E -1(2)
C20C C20D C20E C20F 0(2)
C20B C20A C20F C20E -1.7(14)
C20 C20A C20F C20E 177.4(9)
C20D C20E C20F C20A 1.2(18)
C5 C4 C21 C1 -171.6(7)
C3 C4 C21 C1 5.4(8)
Ru1 C4 C21 C1 64.9(5)
C5 C4 C21 Pd1 24.9(11)
C3 C4 C21 Pd1 -158.2(6)
Ru1 C4 C21 Pd1 -98.7(6)
C5 C4 C21 Ru1 123.5(7)
C3 C4 C21 Ru1 -59.5(5)
C2 C1 C21 C4 -4.6(8)
C20 C1 C21 C4 174.3(7)
Ru1 C1 C21 C4 -65.7(5)
C2 C1 C21 Pd1 158.9(5)
C20 C1 C21 Pd1 -22.1(10)
Ru1 C1 C21 Pd1 97.9(5)
C2 C1 C21 Ru1 61.0(5)
C20 C1 C21 Ru1 -120.0(7)
N22 Pd1 C21 C4 -16.3(7)
N24 Pd1 C21 C4 164.7(7)
N22 Pd1 C21 C1 -176.6(6)
N24 Pd1 C21 C1 4.4(6)
N22 Pd1 C21 Ru1 -97.1(3)
N24 Pd1 C21 Ru1 83.9(3)
C27 Ru1 C21 C4 -70.5(5)
C22 Ru1 C21 C4 -163.4(5)
C1 Ru1 C21 C4 113.4(6)
C3 Ru1 C21 C4 35.9(4)
C2 Ru1 C21 C4 77.5(5)
Ru3 Ru1 C21 C4 18.2(5)
Ru2 Ru1 C21 C4 94.2(4)
C27 Ru1 C21 C1 176.1(5)
C22 Ru1 C21 C1 83.2(5)
C3 Ru1 C21 C1 -77.5(5)
C2 Ru1 C21 C1 -35.9(4)
C4 Ru1 C21 C1 -113.4(6)
Ru3 Ru1 C21 C1 -95.2(4)
Ru2 Ru1 C21 C1 -19.2(5)
C27 Ru1 C21 Pd1 52.8(4)
C22 Ru1 C21 Pd1 -40.1(4)
C1 Ru1 C21 Pd1 -123.3(6)
C3 Ru1 C21 Pd1 159.3(5)
C2 Ru1 C21 Pd1 -159.1(5)
C4 Ru1 C21 Pd1 123.3(6)
Ru3 Ru1 C21 Pd1 141.5(2)
Ru2 Ru1 C21 Pd1 -142.5(2)
